data_7104117
loop_
_publ_author_name
'Lewi\'nski, Janusz'
'Suwa\/la, Karolina'
'Kaczorowski, Tomasz'
'Ga\/lezowski, Micha\/l'
'Gryko, Daniel T'
'Justyniak, Iwona'
'Lipkowski, Janusz'

_publ_section_title
;
 Oxygenation of alkylzinc complexes with pyrrolylketiminate ligand:
 access to alkylperoxide versus oxo-encapsulated complexes.
;
_journal_issue 2
_journal_name_full 'Chemical communications (Cambridge, England)'
_journal_page_first 215
_journal_page_last 217
_journal_paper_doi 10.1039/b813315h
_journal_volume 34
_journal_year 2008
_chemical_formula_sum 'C48 H54 N12 O Zn4'
_chemical_formula_weight 1076.17
_chemical_name_systematic
;
?
;
_space_group_IT_number 15
_symmetry_cell_setting monoclinic
_symmetry_space_group_name_Hall '-C 2yc'
_symmetry_space_group_name_H-M 'C 1 2/c 1'
_atom_sites_solution_hydrogens geom
_atom_sites_solution_primary direct
_atom_sites_solution_secondary difmap
_audit_creation_method SHELXL-97
_cell_angle_alpha 90.00
_cell_angle_beta 122.651(3)
_cell_angle_gamma 90.00
_cell_formula_units_Z 4
_cell_length_a 22.1870(13)
_cell_length_b 17.1310(12)
_cell_length_c 19.3830(12)
_cell_measurement_reflns_used 68064
_cell_measurement_temperature 100(2)
_cell_measurement_theta_max 27.485
_cell_measurement_theta_min 0.407
_cell_volume 6203.0(7)
_computing_cell_refinement 'Denzo & Scalepak (Otwinowski, Minor, 1997)'
_computing_data_collection 'Collect (Nonius B.V. 1998)'
_computing_data_reduction 'Denzo & Scalepak (Otwinowski, Minor, 1997)'
_computing_molecular_graphics
;
DIAMOND v2.1 (Brandenburg, 1999)
Ortep-3 for Windows, L.J.Farrugia (1997) J.Appl.Cryst. 30, 565,
ORTEP III (Burnett, Johnson, 1996)
;
_computing_publication_material
;
SHELXL-97 (Sheldrick, 1997),
;
_computing_structure_refinement 'SHELXL-97 (Sheldrick, 1997)'
_computing_structure_solution 'SHELXS-97 (Sheldrick, 1990)'
_diffrn_ambient_temperature 100(2)
_diffrn_measured_fraction_theta_full 0.982
_diffrn_measured_fraction_theta_max 0.982
_diffrn_measurement_details
;
259 frames, \w rotation 0.7\% per frame (184s per frame)
78 frames, \w rotation 0.7\% per frame (184s per frame)

;
_diffrn_measurement_device '\k-geometry diffractometr'
_diffrn_measurement_device_type 'Nonius Kappa-CCD'
_diffrn_measurement_method 'area detector \w scans'
_diffrn_radiation_monochromator graphite
_diffrn_radiation_source 'fine-focus sealed tube'
_diffrn_radiation_type MoK\a
_diffrn_radiation_wavelength 0.71073
_diffrn_reflns_av_R_equivalents 0.0360
_diffrn_reflns_av_sigmaI/netI 0.0494
_diffrn_reflns_limit_h_max 23
_diffrn_reflns_limit_h_min -23
_diffrn_reflns_limit_k_max 16
_diffrn_reflns_limit_k_min -18
_diffrn_reflns_limit_l_max 20
_diffrn_reflns_limit_l_min -20
_diffrn_reflns_number 5664
_diffrn_reflns_theta_full 21.97
_diffrn_reflns_theta_max 21.97
_diffrn_reflns_theta_min 2.18
_exptl_absorpt_coefficient_mu 1.566
_exptl_absorpt_correction_type multi-scan
_exptl_absorpt_process_details 'Scalepak (Otwinowski, Minor, 1997)'
_exptl_crystal_colour colorless
_exptl_crystal_density_diffrn 1.153
_exptl_crystal_density_method 'not measured'
_exptl_crystal_description prism
_exptl_crystal_F_000 2144
_exptl_crystal_size_max 0.42
_exptl_crystal_size_mid 0.24
_exptl_crystal_size_min 0.18
_refine_diff_density_max 0.403
_refine_diff_density_min -0.359
_refine_diff_density_rms 0.094
_refine_ls_extinction_method none
_refine_ls_goodness_of_fit_ref 1.076
_refine_ls_hydrogen_treatment constr
_refine_ls_matrix_type full
_refine_ls_number_parameters 294
_refine_ls_number_reflns 3721
_refine_ls_number_restraints 0
_refine_ls_restrained_S_all 1.076
_refine_ls_R_factor_all 0.0663
_refine_ls_R_factor_gt 0.0543
_refine_ls_shift/su_max 0.001
_refine_ls_shift/su_mean 0.000
_refine_ls_structure_factor_coef Fsqd
_refine_ls_weighting_details 'calc w=1/[\s^2^(Fo^2^)+(0.0561P)^2^+52.2726P] where P=(Fo^2^+2Fc^2^)/3'
_refine_ls_weighting_scheme calc
_refine_ls_wR_factor_gt 0.1325
_refine_ls_wR_factor_ref 0.1395
_reflns_number_gt 3093
_reflns_number_total 3721
_reflns_threshold_expression I>2\s(I)
_cod_data_source_file b813315h.txt
_cod_data_source_block shelxl2
_cod_depositor_comments
;
The following automatic conversions were performed:
'_symmetry_cell_setting' value 'Monoclinic' changed to 'monoclinic'
according to '/home/saulius/struct/CIF-dictionaries/cif_core.dic'
dictionary named 'cif_core.dic' version 2.4.1 from 2010-06-29.

Automatic conversion script
Id: cif_fix_enum 1527 2010-12-29 10:47:43Z saulius 
;
_cod_original_sg_symbol_H-M 'C 2/c'
_cod_database_code 7104117

loop_
_symmetry_equiv_pos_as_xyz
'x, y, z'
'-x, y, -z+1/2'
'x+1/2, y+1/2, z'
'-x+1/2, y+1/2, -z+1/2'
'-x, -y, -z'
'x, -y, z-1/2'
'-x+1/2, -y+1/2, -z'
'x+1/2, -y+1/2, z-1/2'

loop_
_atom_site_label
_atom_site_type_symbol
_atom_site_fract_x
_atom_site_fract_y
_atom_site_fract_z
_atom_site_U_iso_or_equiv
_atom_site_adp_type
_atom_site_occupancy
_atom_site_symmetry_multiplicity
_atom_site_calc_flag
_atom_site_refinement_flags
_atom_site_disorder_assembly
_atom_site_disorder_group
C1 C 0.1044(3) -0.0865(4) 0.7741(4) 0.0327(16) Uani 1 1 d . . .
H1 H 0.0662 -0.1115 0.7743 0.039 Uiso 1 1 calc R . .
C2 C 0.1684(4) -0.1223(4) 0.7975(4) 0.0390(17) Uani 1 1 d . . .
H2 H 0.1817 -0.1747 0.8152 0.047 Uiso 1 1 calc R . .
C3 C 0.2096(4) -0.0655(4) 0.7898(4) 0.0361(17) Uani 1 1 d . . .
H3 H 0.2570 -0.0718 0.8021 0.043 Uiso 1 1 calc R . .
C4 C 0.1693(3) 0.0004(4) 0.7614(4) 0.0308(16) Uani 1 1 d . . .
C5 C 0.1781(3) 0.0759(4) 0.7346(4) 0.0299(16) Uani 1 1 d . . .
C6 C 0.2435(4) 0.1024(4) 0.7353(4) 0.0407(18) Uani 1 1 d . . .
H6A H 0.2504 0.0708 0.6973 0.049 Uiso 1 1 calc R . .
H6B H 0.2872 0.0990 0.7910 0.049 Uiso 1 1 calc R . .
C7 C 0.2259(4) 0.1871(4) 0.7066(4) 0.0425(18) Uani 1 1 d . . .
H7A H 0.2338 0.1971 0.6617 0.051 Uiso 1 1 calc R . .
H7B H 0.2560 0.2234 0.7523 0.051 Uiso 1 1 calc R . .
C8 C 0.1459(3) 0.1970(4) 0.6760(4) 0.0355(16) Uani 1 1 d . . .
H8A H 0.1387 0.2444 0.7000 0.043 Uiso 1 1 calc R . .
H8B H 0.1163 0.2014 0.6156 0.043 Uiso 1 1 calc R . .
C9 C -0.0628(4) -0.0299(4) 0.5667(4) 0.0441(19) Uani 1 1 d . . .
H9A H -0.0957 -0.0434 0.5847 0.053 Uiso 1 1 calc R . .
H9B H -0.0206 -0.0647 0.5954 0.053 Uiso 1 1 calc R . .
C10 C -0.1002(4) -0.0399(5) 0.4752(4) 0.049(2) Uani 1 1 d . . .
H10A H -0.0736 -0.0765 0.4616 0.059 Uiso 1 1 calc R . .
H10B H -0.1495 -0.0599 0.4514 0.059 Uiso 1 1 calc R . .
C11 C -0.1013(4) 0.0393(4) 0.4444(4) 0.0430(19) Uani 1 1 d . . .
H11A H -0.1512 0.0570 0.4065 0.052 Uiso 1 1 calc R . .
H11B H -0.0763 0.0398 0.4149 0.052 Uiso 1 1 calc R . .
C12 C -0.0643(3) 0.0905(4) 0.5172(4) 0.0330(16) Uani 1 1 d . . .
C13 C -0.0543(3) 0.1712(4) 0.5156(4) 0.0339(17) Uani 1 1 d . . .
C14 C -0.0549(4) 0.2128(5) 0.4503(4) 0.0404(18) Uani 1 1 d . . .
H14 H -0.0674 0.1926 0.3986 0.049 Uiso 1 1 calc R . .
C15 C -0.0325(4) 0.2921(5) 0.4807(4) 0.049(2) Uani 1 1 d . . .
H15 H -0.0244 0.3335 0.4540 0.059 Uiso 1 1 calc R . .
C16 C -0.0250(3) 0.2951(4) 0.5586(4) 0.0391(18) Uani 1 1 d . . .
H16 H -0.0131 0.3402 0.5920 0.047 Uiso 1 1 calc R . .
C17 C -0.1052(4) 0.3627(4) 0.7125(4) 0.0408(18) Uani 1 1 d . . .
H17 H -0.0600 0.3881 0.7422 0.049 Uiso 1 1 calc R . .
C18 C -0.1686(4) 0.3928(5) 0.7012(5) 0.050(2) Uani 1 1 d . . .
H18 H -0.1744 0.4411 0.7210 0.060 Uiso 1 1 calc R . .
C19 C -0.2213(4) 0.3380(5) 0.6554(5) 0.051(2) Uani 1 1 d . . .
H19 H -0.2704 0.3419 0.6374 0.061 Uiso 1 1 calc R . .
C20 C -0.1891(4) 0.2760(4) 0.6403(4) 0.0375(18) Uani 1 1 d . . .
C21 C -0.2151(4) 0.2042(4) 0.5982(4) 0.0368(17) Uani 1 1 d . . .
C22 C -0.2911(4) 0.1764(5) 0.5552(4) 0.049(2) Uani 1 1 d . . .
H22A H -0.3235 0.2114 0.5091 0.059 Uiso 1 1 calc R . .
H22B H -0.3076 0.1730 0.5934 0.059 Uiso 1 1 calc R . .
C23 C -0.2874(4) 0.0956(5) 0.5243(4) 0.051(2) Uani 1 1 d . . .
H23A H -0.3203 0.0926 0.4640 0.061 Uiso 1 1 calc R . .
H23B H -0.3010 0.0549 0.5496 0.061 Uiso 1 1 calc R . .
C24 C -0.2098(4) 0.0843(5) 0.5487(4) 0.0424(18) Uani 1 1 d . . .
H24A H -0.1888 0.0372 0.5833 0.051 Uiso 1 1 calc R . .
H24B H -0.2072 0.0788 0.4996 0.051 Uiso 1 1 calc R . .
O1 O 0.0000 0.1426(3) 0.7500 0.0274(14) Uani 1 2 d S . .
Zn1 Zn 0.03926(4) 0.08132(4) 0.69794(4) 0.0269(2) Uani 1 1 d . . .
Zn2 Zn -0.07098(4) 0.20298(4) 0.65454(4) 0.0279(2) Uani 1 1 d . . .
N1 N 0.1024(3) -0.0122(3) 0.7510(3) 0.0282(12) Uani 1 1 d . . .
N2 N 0.1268(3) 0.1273(3) 0.7030(3) 0.0284(13) Uani 1 1 d . . .
N3 N -0.0411(3) 0.0496(3) 0.5855(3) 0.0294(13) Uani 1 1 d . . .
N4 N -0.0381(3) 0.2206(3) 0.5780(3) 0.0287(13) Uani 1 1 d . . .
N5 N -0.1171(3) 0.2926(3) 0.6752(3) 0.0329(13) Uani 1 1 d . . .
N6 N -0.1713(3) 0.1558(3) 0.5955(3) 0.0335(14) Uani 1 1 d . . .

loop_
_atom_site_aniso_label
_atom_site_aniso_U_11
_atom_site_aniso_U_22
_atom_site_aniso_U_33
_atom_site_aniso_U_23
_atom_site_aniso_U_13
_atom_site_aniso_U_12
C1 0.032(4) 0.040(4) 0.025(4) 0.005(3) 0.015(3) 0.013(3)
C2 0.052(5) 0.030(4) 0.042(4) 0.001(3) 0.030(4) 0.006(4)
C3 0.030(4) 0.041(5) 0.030(4) -0.003(3) 0.012(3) 0.005(3)
C4 0.033(4) 0.038(4) 0.022(4) -0.003(3) 0.014(3) 0.006(3)
C5 0.028(4) 0.052(5) 0.012(3) -0.009(3) 0.011(3) -0.004(3)
C6 0.031(4) 0.056(5) 0.040(4) -0.005(4) 0.022(4) 0.003(3)
C7 0.045(4) 0.049(5) 0.040(4) -0.011(4) 0.027(4) -0.007(4)
C8 0.036(4) 0.041(4) 0.038(4) 0.000(3) 0.026(4) 0.001(3)
C9 0.033(4) 0.054(5) 0.034(4) -0.011(4) 0.010(4) 0.007(4)
C10 0.036(4) 0.073(6) 0.035(4) -0.012(4) 0.016(4) 0.007(4)
C11 0.045(4) 0.053(5) 0.025(4) -0.007(4) 0.016(4) 0.012(4)
C12 0.028(4) 0.044(5) 0.026(4) -0.001(3) 0.014(3) 0.005(3)
C13 0.025(4) 0.050(5) 0.026(4) 0.007(3) 0.014(3) 0.009(3)
C14 0.037(4) 0.067(6) 0.017(4) 0.002(3) 0.014(3) 0.003(4)
C15 0.038(4) 0.083(6) 0.033(4) 0.007(4) 0.023(4) 0.001(4)
C16 0.033(4) 0.048(5) 0.039(4) 0.015(4) 0.022(4) 0.003(3)
C17 0.047(5) 0.039(5) 0.041(4) 0.002(4) 0.026(4) 0.006(4)
C18 0.060(5) 0.056(5) 0.044(5) 0.007(4) 0.035(4) 0.024(5)
C19 0.046(5) 0.071(6) 0.042(5) 0.021(4) 0.028(4) 0.030(5)
C20 0.033(4) 0.053(5) 0.033(4) 0.014(4) 0.022(4) 0.011(4)
C21 0.032(4) 0.053(5) 0.025(4) 0.016(4) 0.015(3) 0.011(4)
C22 0.037(4) 0.074(6) 0.030(4) 0.016(4) 0.014(4) 0.006(4)
C23 0.033(4) 0.080(6) 0.031(4) 0.010(4) 0.011(4) -0.011(4)
C24 0.032(4) 0.063(5) 0.023(4) 0.004(4) 0.009(3) -0.011(4)
O1 0.032(3) 0.030(3) 0.024(3) 0.000 0.018(3) 0.000
Zn1 0.0248(4) 0.0345(5) 0.0217(4) -0.0016(3) 0.0126(3) 0.0006(3)
Zn2 0.0257(4) 0.0371(5) 0.0207(4) 0.0022(3) 0.0124(3) 0.0038(3)
N1 0.025(3) 0.040(4) 0.019(3) 0.000(2) 0.012(2) 0.001(3)
N2 0.023(3) 0.041(3) 0.024(3) -0.001(3) 0.014(3) 0.000(3)
N3 0.030(3) 0.032(3) 0.030(3) -0.004(3) 0.019(3) 0.002(3)
N4 0.022(3) 0.041(4) 0.020(3) 0.000(3) 0.009(2) 0.003(2)
N5 0.034(3) 0.040(4) 0.024(3) 0.006(3) 0.016(3) 0.009(3)
N6 0.028(3) 0.050(4) 0.024(3) 0.010(3) 0.014(3) 0.003(3)

loop_
_atom_type_symbol
_atom_type_description
_atom_type_scat_dispersion_real
_atom_type_scat_dispersion_imag
_atom_type_scat_source
C C 0.0033 0.0016 'International Tables Vol C Tables 4.2.6.8 and 6.1.1.4'
H H 0.0000 0.0000 'International Tables Vol C Tables 4.2.6.8 and 6.1.1.4'
O O 0.0106 0.0060 'International Tables Vol C Tables 4.2.6.8 and 6.1.1.4'
Zn Zn 0.2839 1.4301 'International Tables Vol C Tables 4.2.6.8 and 6.1.1.4'
N N 0.0061 0.0033 'International Tables Vol C Tables 4.2.6.8 and 6.1.1.4'

loop_
_geom_angle_atom_site_label_1
_geom_angle_atom_site_label_2
_geom_angle_atom_site_label_3
_geom_angle
_geom_angle_site_symmetry_1
_geom_angle_site_symmetry_3
_geom_angle_publ_flag
N1 C1 C2 111.9(6) . . ?
N1 C1 H1 124.1 . . ?
C2 C1 H1 124.1 . . ?
C1 C2 C3 105.9(6) . . ?
C1 C2 H2 127.1 . . ?
C3 C2 H2 127.1 . . ?
C4 C3 C2 107.2(6) . . ?
C4 C3 H3 126.4 . . ?
C2 C3 H3 126.4 . . ?
C3 C4 N1 110.2(6) . . ?
C3 C4 C5 134.5(6) . . ?
N1 C4 C5 115.1(5) . . ?
N2 C5 C4 121.3(6) . . ?
N2 C5 C6 113.1(6) . . ?
C4 C5 C6 125.5(6) . . ?
C5 C6 C7 103.1(6) . . ?
C5 C6 H6A 111.1 . . ?
C7 C6 H6A 111.1 . . ?
C5 C6 H6B 111.1 . . ?
C7 C6 H6B 111.1 . . ?
H6A C6 H6B 109.1 . . ?
C6 C7 C8 105.0(6) . . ?
C6 C7 H7A 110.8 . . ?
C8 C7 H7A 110.8 . . ?
C6 C7 H7B 110.8 . . ?
C8 C7 H7B 110.8 . . ?
H7A C7 H7B 108.8 . . ?
N2 C8 C7 105.6(5) . . ?
N2 C8 H8A 110.6 . . ?
C7 C8 H8A 110.6 . . ?
N2 C8 H8B 110.6 . . ?
C7 C8 H8B 110.6 . . ?
H8A C8 H8B 108.7 . . ?
N3 C9 C10 107.7(6) . . ?
N3 C9 H9A 110.2 . . ?
C10 C9 H9A 110.2 . . ?
N3 C9 H9B 110.2 . . ?
C10 C9 H9B 110.2 . . ?
H9A C9 H9B 108.5 . . ?
C11 C10 C9 104.5(6) . . ?
C11 C10 H10A 110.9 . . ?
C9 C10 H10A 110.9 . . ?
C11 C10 H10B 110.9 . . ?
C9 C10 H10B 110.9 . . ?
H10A C10 H10B 108.9 . . ?
C10 C11 C12 106.3(6) . . ?
C10 C11 H11A 110.5 . . ?
C12 C11 H11A 110.5 . . ?
C10 C11 H11B 110.5 . . ?
C12 C11 H11B 110.5 . . ?
H11A C11 H11B 108.7 . . ?
N3 C12 C13 124.0(6) . . ?
N3 C12 C11 110.7(6) . . ?
C13 C12 C11 125.3(6) . . ?
N4 C13 C12 124.3(6) . . ?
N4 C13 C14 110.2(6) . . ?
C12 C13 C14 125.3(6) . . ?
C13 C14 C15 105.5(6) . . ?
C13 C14 H14 127.3 . . ?
C15 C14 H14 127.3 . . ?
C16 C15 C14 106.2(7) . . ?
C16 C15 H15 126.9 . . ?
C14 C15 H15 126.9 . . ?
N4 C16 C15 109.1(7) . . ?
N4 C16 H16 125.4 . . ?
C15 C16 H16 125.4 . . ?
N5 C17 C18 110.7(7) . . ?
N5 C17 H17 124.6 . . ?
C18 C17 H17 124.6 . . ?
C19 C18 C17 106.2(7) . . ?
C19 C18 H18 126.9 . . ?
C17 C18 H18 126.9 . . ?
C18 C19 C20 107.5(7) . . ?
C18 C19 H19 126.3 . . ?
C20 C19 H19 126.3 . . ?
N5 C20 C19 109.1(7) . . ?
N5 C20 C21 117.6(6) . . ?
C19 C20 C21 133.3(7) . . ?
N6 C21 C20 119.8(6) . . ?
N6 C21 C22 114.6(7) . . ?
C20 C21 C22 125.6(6) . . ?
C21 C22 C23 102.9(6) . . ?
C21 C22 H22A 111.2 . . ?
C23 C22 H22A 111.2 . . ?
C21 C22 H22B 111.2 . . ?
C23 C22 H22B 111.2 . . ?
H22A C22 H22B 109.1 . . ?
C22 C23 C24 106.5(6) . . ?
C22 C23 H23A 110.4 . . ?
C24 C23 H23A 110.4 . . ?
C22 C23 H23B 110.4 . . ?
C24 C23 H23B 110.4 . . ?
H23A C23 H23B 108.6 . . ?
N6 C24 C23 105.2(6) . . ?
N6 C24 H24A 110.7 . . ?
C23 C24 H24A 110.7 . . ?
N6 C24 H24B 110.7 . . ?
C23 C24 H24B 110.7 . . ?
H24A C24 H24B 108.8 . . ?
Zn1 O1 Zn1 115.1(3) . 2_556 ?
Zn1 O1 Zn2 114.59(3) . 2_556 ?
Zn1 O1 Zn2 98.69(3) 2_556 2_556 ?
Zn1 O1 Zn2 98.69(3) . . ?
Zn1 O1 Zn2 114.59(3) 2_556 . ?
Zn2 O1 Zn2 116.2(3) 2_556 . ?
O1 Zn1 N3 108.86(14) . . ?
O1 Zn1 N1 123.07(17) . . ?
N3 Zn1 N1 107.8(2) . . ?
O1 Zn1 N2 116.28(19) . . ?
N3 Zn1 N2 114.8(2) . . ?
N1 Zn1 N2 84.3(2) . . ?
O1 Zn1 Zn2 40.66(8) . . ?
N3 Zn1 Zn2 76.64(14) . . ?
N1 Zn1 Zn2 161.03(14) . . ?
N2 Zn1 Zn2 110.98(15) . . ?
O1 Zn2 N4 110.58(15) . . ?
O1 Zn2 N5 116.98(18) . . ?
N4 Zn2 N5 117.6(2) . . ?
O1 Zn2 N6 113.50(19) . . ?
N4 Zn2 N6 111.6(2) . . ?
N5 Zn2 N6 84.0(2) . . ?
O1 Zn2 Zn1 40.65(8) . . ?
N4 Zn2 Zn1 74.99(15) . . ?
N5 Zn2 Zn1 156.02(15) . . ?
N6 Zn2 Zn1 111.34(16) . . ?
C1 N1 C4 104.8(5) . . ?
C1 N1 Zn1 144.6(4) . . ?
C4 N1 Zn1 110.1(4) . . ?
C5 N2 C8 111.9(5) . . ?
C5 N2 Zn1 109.2(4) . . ?
C8 N2 Zn1 138.7(4) . . ?
C12 N3 C9 110.7(5) . . ?
C12 N3 Zn1 125.2(5) . . ?
C9 N3 Zn1 121.0(4) . . ?
C13 N4 C16 108.8(5) . . ?
C13 N4 Zn2 122.7(4) . . ?
C16 N4 Zn2 123.1(4) . . ?
C17 N5 C20 106.5(6) . . ?
C17 N5 Zn2 144.6(5) . . ?
C20 N5 Zn2 108.9(5) . . ?
C21 N6 C24 110.8(6) . . ?
C21 N6 Zn2 109.7(5) . . ?
C24 N6 Zn2 139.4(4) . . ?

loop_
_geom_bond_atom_site_label_1
_geom_bond_atom_site_label_2
_geom_bond_distance
_geom_bond_site_symmetry_2
_geom_bond_publ_flag
C1 N1 1.342(8) . ?
C1 C2 1.380(9) . ?
C1 H1 0.9500 . ?
C2 C3 1.396(10) . ?
C2 H2 0.9500 . ?
C3 C4 1.359(9) . ?
C3 H3 0.9500 . ?
C4 N1 1.401(8) . ?
C4 C5 1.447(9) . ?
C5 N2 1.302(8) . ?
C5 C6 1.513(9) . ?
C6 C7 1.526(10) . ?
C6 H6A 0.9900 . ?
C6 H6B 0.9900 . ?
C7 C8 1.548(9) . ?
C7 H7A 0.9900 . ?
C7 H7B 0.9900 . ?
C8 N2 1.455(8) . ?
C8 H8A 0.9900 . ?
C8 H8B 0.9900 . ?
C9 N3 1.426(9) . ?
C9 C10 1.509(10) . ?
C9 H9A 0.9900 . ?
C9 H9B 0.9900 . ?
C10 C11 1.477(11) . ?
C10 H10A 0.9900 . ?
C10 H10B 0.9900 . ?
C11 C12 1.478(9) . ?
C11 H11A 0.9900 . ?
C11 H11B 0.9900 . ?
C12 N3 1.332(8) . ?
C12 C13 1.402(10) . ?
C13 N4 1.356(8) . ?
C13 C14 1.445(9) . ?
C14 C15 1.458(11) . ?
C14 H14 0.9500 . ?
C15 C16 1.428(10) . ?
C15 H15 0.9500 . ?
C16 N4 1.404(9) . ?
C16 H16 0.9500 . ?
C17 N5 1.352(9) . ?
C17 C18 1.401(10) . ?
C17 H17 0.9500 . ?
C18 C19 1.384(11) . ?
C18 H18 0.9500 . ?
C19 C20 1.396(10) . ?
C19 H19 0.9500 . ?
C20 N5 1.386(9) . ?
C20 C21 1.416(10) . ?
C21 N6 1.297(8) . ?
C21 C22 1.500(10) . ?
C22 C23 1.528(11) . ?
C22 H22A 0.9900 . ?
C22 H22B 0.9900 . ?
C23 C24 1.532(10) . ?
C23 H23A 0.9900 . ?
C23 H23B 0.9900 . ?
C24 N6 1.489(9) . ?
C24 H24A 0.9900 . ?
C24 H24B 0.9900 . ?
O1 Zn1 1.956(3) . ?
O1 Zn1 1.956(3) 2_556 ?
O1 Zn2 1.957(3) 2_556 ?
O1 Zn2 1.957(3) . ?
Zn1 N3 2.008(5) . ?
Zn1 N1 2.008(5) . ?
Zn1 N2 2.048(5) . ?
Zn1 Zn2 2.9688(10) . ?
Zn2 N4 1.999(5) . ?
Zn2 N5 2.002(5) . ?
Zn2 N6 2.042(5) . ?
